data_7011395
loop_
_publ_author_name
'Michaele J. Hardie'
'Nino Malic'
'Colin L. Raston'

_publ_section_title
;
 Mineralomimetic host--guest chemistry: the encapsulation of
 [M+&#x2282;[2.2.2]cryptate] (M = Na, K) by saddle shaped Ni(II)
 macrocycles
;
_journal_issue 3
_journal_name_full 'J. Chem. Soc., Dalton Trans.'
_journal_page_first 295
_journal_page_last 296
_journal_paper_doi 10.1039/b111197n
_journal_year 2002
_chemical_formula_sum 'C85 H114 B11 N14 Na Ni3 O6'
_chemical_formula_weight 1745.93
_chemical_name_common {sodium[2.2.2]cryptate}{carborane}tris{Ni(TMTAA)}
_chemical_name_systematic
; 
{sodium 4,7,13,16,21,24-hexaoxa-1,10-diazabicyclo[8.8.8]hexacosane}
{carbadodecaborane(12)}tris-{5,7,12,14-tetramethyldibenzo[b,i]-1,4,8,11,
tetraazacyclotetrdecinenickel(II)}
;
_space_group_IT_number 161
_symmetry_cell_setting 'trigonal (hexagonal)'
_symmetry_space_group_name_Hall 'R 3 -2"c'
_symmetry_space_group_name_H-M 'R 3 c :H'
_atom_sites_solution_hydrogens geom
_atom_sites_solution_primary direct
_atom_sites_solution_secondary difmap
_audit_creation_method SHELXL-97
_cell_angle_alpha 90.00
_cell_angle_beta 90.00
_cell_angle_gamma 120.00
_cell_formula_units_Z 6
_cell_length_a 18.0480(1)
_cell_length_b 18.0480(1)
_cell_length_c 45.4396(7)
_cell_measurement_temperature 123(2)
_cell_volume 12818.1(2)
_computing_structure_refinement 'SHELXL-97 (Sheldrick, 1997)'
_computing_structure_solution 'SHELXS-97 (Sheldrick, 1990)'
_diffrn_ambient_temperature 123(2)
_diffrn_measurement_device_type CCD
_diffrn_radiation_monochromator graphite
_diffrn_radiation_source 'fine-focus sealed tube'
_diffrn_radiation_type MoK\a
_diffrn_radiation_wavelength 0.71073
_diffrn_reflns_av_R_equivalents 0.035
_diffrn_reflns_av_sigmaI/netI 0.0275
_diffrn_reflns_limit_h_max 12
_diffrn_reflns_limit_h_min -20
_diffrn_reflns_limit_k_max 24
_diffrn_reflns_limit_k_min 0
_diffrn_reflns_limit_l_max 56
_diffrn_reflns_limit_l_min -56
_diffrn_reflns_number 28096
_diffrn_reflns_theta_max 28.28
_diffrn_reflns_theta_min 2.63
_exptl_absorpt_coefficient_mu 0.722
_exptl_absorpt_correction_type none
_exptl_crystal_colour 'dark purple'
_exptl_crystal_density_diffrn 1.357
_exptl_crystal_density_method 'not measured'
_exptl_crystal_description prism
_exptl_crystal_F_000 5520
_exptl_crystal_size_max 0.30
_exptl_crystal_size_mid 0.25
_exptl_crystal_size_min 0.23
_refine_ls_abs_structure_details 'Flack H D (1983), Acta Cryst. A39, 876-881'
_refine_ls_abs_structure_Flack 0.274(9)
_refine_ls_extinction_method none
_refine_ls_goodness_of_fit_ref 1.050
_refine_ls_hydrogen_treatment noref
_refine_ls_matrix_type full
_refine_ls_number_parameters 366
_refine_ls_number_reflns 6810
_refine_ls_number_restraints 1
_refine_ls_restrained_S_all 1.050
_refine_ls_R_factor_all 0.0297
_refine_ls_R_factor_gt 0.0266
_refine_ls_shift/su_max 0.002
_refine_ls_shift/su_mean 0.000
_refine_ls_structure_factor_coef Fsqd
_refine_ls_weighting_details 'calc w=1/[\s^2^(Fo^2^)+(0.0355P)^2^+10.0022P] where P=(Fo^2^+2Fc^2^)/3'
_refine_ls_weighting_scheme calc
_refine_ls_wR_factor_gt 0.0676
_refine_ls_wR_factor_ref 0.0694
_reflns_number_gt 6347
_reflns_number_total 6810
_reflns_threshold_expression >2sigma(I)
_cod_data_source_file b111197n.txt
_cod_data_source_block c_2:
_cod_original_sg_symbol_H-M R3c
_cod_database_code 7011395

loop_
_symmetry_equiv_pos_as_xyz
'x, y, z'
'-y, x-y, z'
'-x+y, -x, z'
'-x+y, y, z+1/2'
'x, x-y, z+1/2'
'-y, -x, z+1/2'
'x+2/3, y+1/3, z+1/3'
'-y+2/3, x-y+1/3, z+1/3'
'-x+y+2/3, -x+1/3, z+1/3'
'-x+y+2/3, y+1/3, z+5/6'
'x+2/3, x-y+1/3, z+5/6'
'-y+2/3, -x+1/3, z+5/6'
'x+1/3, y+2/3, z+2/3'
'-y+1/3, x-y+2/3, z+2/3'
'-x+y+1/3, -x+2/3, z+2/3'
'-x+y+1/3, y+2/3, z+7/6'
'x+1/3, x-y+2/3, z+7/6'
'-y+1/3, -x+2/3, z+7/6'

loop_
_atom_site_label
_atom_site_type_symbol
_atom_site_fract_x
_atom_site_fract_y
_atom_site_fract_z
_atom_site_U_iso_or_equiv
_atom_site_adp_type
_atom_site_occupancy
_atom_site_symmetry_multiplicity
_atom_site_calc_flag
_atom_site_refinement_flags
_atom_site_disorder_assembly
_atom_site_disorder_group
B4 B 0.36532(13) 0.63263(13) 1.17121(5) 0.0242(4) Uani 0.92 1 d P . 1
H4 H 0.3864 0.6100 1.1907 0.029 Uiso 1 1 calc R . 1
B3 B 0.39739(16) 0.69814(14) 1.11314(5) 0.0252(5) Uani 0.92 1 d P . 1
H3 H 0.4406 0.7195 1.0935 0.030 Uiso 1 1 calc R . 1
B2 B 0.38501(12) 0.61257(12) 1.13480(5) 0.0216(4) Uani 0.92 1 d P . 1
H2 H 0.4194 0.5767 1.1299 0.026 Uiso 1 1 calc R . 1
B1 B 0.27885(12) 0.56032(13) 1.14875(6) 0.0214(4) Uani 0.92 1 d P . 1
H1 H 0.2427 0.4899 1.1533 0.026 Uiso 1 1 calc R . 1
C22 C 0.71259(11) 0.74766(11) 0.98636(4) 0.0227(3) Uani 1 1 d . . .
H22A H 0.7324 0.7479 0.9663 0.034 Uiso 1 1 calc R . .
H22B H 0.7561 0.7529 1.0004 0.034 Uiso 1 1 calc R . .
H22C H 0.7026 0.7959 0.9889 0.034 Uiso 1 1 calc R . .
C21 C 0.63013(10) 0.66474(10) 0.99181(3) 0.0160(3) Uani 1 1 d . . .
C20 C 0.57296(10) 0.66941(11) 1.01149(4) 0.0184(3) Uani 1 1 d . . .
H20 H 0.5910 0.7238 1.0201 0.022 Uiso 1 1 calc R . .
C19 C 0.44697(11) 0.62711(12) 1.04270(4) 0.0221(3) Uani 1 1 d . . .
H19A H 0.4560 0.6101 1.0623 0.033 Uiso 1 1 calc R . .
H19B H 0.3856 0.5977 1.0383 0.033 Uiso 1 1 calc R . .
H19C H 0.4700 0.6891 1.0423 0.033 Uiso 1 1 calc R . .
C18 C 0.49226(10) 0.60307(10) 1.01990(3) 0.0168(3) Uani 1 1 d . . .
C17 C 0.37916(10) 0.45407(10) 1.01629(4) 0.0165(3) Uani 1 1 d . . .
C16 C 0.34355(11) 0.43807(12) 1.04455(4) 0.0227(3) Uani 1 1 d . . .
H16 H 0.3714 0.4790 1.0597 0.027 Uiso 1 1 calc R . .
C15 C 0.26803(12) 0.36299(13) 1.05053(4) 0.0272(4) Uani 1 1 d . . .
H15 H 0.2429 0.3538 1.0695 0.033 Uiso 1 1 calc R . .
C14 C 0.22922(11) 0.30135(12) 1.02889(4) 0.0257(4) Uani 1 1 d . . .
H14 H 0.1774 0.2500 1.0331 0.031 Uiso 1 1 calc R . .
C13 C 0.26548(11) 0.31409(11) 1.00111(4) 0.0222(3) Uani 1 1 d . . .
H13 H 0.2400 0.2701 0.9867 0.027 Uiso 1 1 calc R . .
C12 C 0.33912(10) 0.39091(10) 0.99408(4) 0.0168(3) Uani 1 1 d . . .
C11 C 0.25648(11) 0.31959(11) 0.93604(4) 0.0227(3) Uani 1 1 d . . .
H11A H 0.2236 0.3343 0.9496 0.034 Uiso 1 1 calc R . .
H11B H 0.2430 0.2606 0.9397 0.034 Uiso 1 1 calc R . .
H11C H 0.2415 0.3248 0.9157 0.034 Uiso 1 1 calc R . .
C10 C 0.35139(10) 0.37997(10) 0.94085(4) 0.0169(3) Uani 1 1 d . . .
C9 C 0.40151(10) 0.40035(10) 0.91558(4) 0.0187(3) Uani 1 1 d . . .
H9 H 0.3716 0.3816 0.8974 0.022 Uiso 1 1 calc R . .
C8 C 0.52862(11) 0.45537(11) 0.88348(4) 0.0230(4) Uani 1 1 d . . .
H8A H 0.5338 0.4051 0.8788 0.034 Uiso 1 1 calc R . .
H8B H 0.5853 0.5068 0.8829 0.034 Uiso 1 1 calc R . .
H8C H 0.4912 0.4607 0.8690 0.034 Uiso 1 1 calc R . .
C7 C 0.49086(11) 0.44525(10) 0.91388(3) 0.0166(3) Uani 1 1 d . . .
C6 C 0.62873(10) 0.51705(10) 0.93843(3) 0.0161(3) Uani 1 1 d . . .
C5 C 0.67703(11) 0.49083(11) 0.92204(4) 0.0204(3) Uani 1 1 d . . .
H5 H 0.6498 0.4458 0.9081 0.024 Uiso 1 1 calc R . .
C4 C 0.76527(11) 0.53084(12) 0.92613(4) 0.0227(4) Uani 1 1 d . . .
H4A H 0.7985 0.5147 0.9144 0.027 Uiso 1 1 calc R . .
C3 C 0.80483(11) 0.59419(13) 0.94733(4) 0.0228(4) Uani 1 1 d . . .
H3A H 0.8650 0.6214 0.9500 0.027 Uiso 1 1 calc R . .
C2 C 0.75667(11) 0.61807(11) 0.96474(4) 0.0208(3) Uani 1 1 d . . .
H2A H 0.7836 0.6599 0.9797 0.025 Uiso 1 1 calc R . .
C1 C 0.66881(10) 0.58050(10) 0.96011(4) 0.0153(3) Uani 1 1 d . . .
N4 N 0.45696(9) 0.52581(9) 1.00719(3) 0.0153(3) Uani 1 1 d . . .
N3 N 0.38514(8) 0.41296(8) 0.96722(3) 0.0155(3) Uani 1 1 d . . .
N2 N 0.53888(9) 0.48011(9) 0.93792(3) 0.0153(3) Uani 1 1 d . . .
N1 N 0.61014(8) 0.59280(9) 0.97723(3) 0.0148(3) Uani 1 1 d . . .
Ni1 Ni 0.498017(12) 0.501826(13) 0.972830(7) 0.01253(5) Uani 1 1 d . . .
C28 C 0.41989(12) 0.72817(12) 0.96847(4) 0.0232(4) Uani 1 1 d . . .
H28A H 0.4231 0.7188 0.9898 0.028 Uiso 1 1 calc R . .
H28B H 0.4298 0.7869 0.9659 0.028 Uiso 1 1 calc R . .
C27 C 0.48988(12) 0.72121(13) 0.95284(4) 0.0258(4) Uani 1 1 d . . .
H27A H 0.5457 0.7593 0.9623 0.031 Uiso 1 1 calc R . .
H27B H 0.4787 0.6617 0.9539 0.031 Uiso 1 1 calc R . .
C26 C 0.55169(12) 0.73334(13) 0.90588(5) 0.0312(4) Uani 1 1 d . . .
H26A H 0.6008 0.7438 0.9184 0.037 Uiso 1 1 calc R . .
H26B H 0.5736 0.7753 0.8896 0.037 Uiso 1 1 calc R . .
C25 C 0.51096(13) 0.64429(13) 0.89351(5) 0.0331(4) Uani 1 1 d . . .
H25A H 0.5542 0.6375 0.8823 0.040 Uiso 1 1 calc R . .
H25B H 0.4906 0.6025 0.9099 0.040 Uiso 1 1 calc R . .
C24 C 0.46765(14) 0.66326(16) 0.84610(4) 0.0378(5) Uani 1 1 d . . .
H24A H 0.5051 0.6439 0.8372 0.045 Uiso 1 1 calc R . .
H24B H 0.5001 0.7265 0.8474 0.045 Uiso 1 1 calc R . .
C23 C 0.38833(16) 0.63417(16) 0.82756(5) 0.0399(5) Uani 1 1 d . . .
H23A H 0.4056 0.6540 0.8071 0.048 Uiso 1 1 calc R . .
H23B H 0.3553 0.5709 0.8273 0.048 Uiso 1 1 calc R . .
N6 N 0.3333 0.6667 0.95782(6) 0.0189(5) Uani 1 3 d S . .
N5 N 0.3333 0.6667 0.83851(7) 0.0317(7) Uani 1 3 d S . .
O2 O 0.49180(9) 0.74545(8) 0.92290(3) 0.0254(3) Uani 1 1 d . . .
O1 O 0.44083(9) 0.62694(9) 0.87473(3) 0.0308(3) Uani 1 1 d . . .
Na1 Na 0.3333 0.6667 0.89775(3) 0.0218(3) Uani 1 3 d S . .
C4A C 0.36532(13) 0.63263(13) 1.17121(5) 0.0242(4) Uani 0.08 1 d P . 2
C1A C 0.27885(12) 0.56032(13) 1.14875(6) 0.0214(4) Uani 0.08 1 d P . 2
C2A C 0.38501(12) 0.61257(12) 1.13480(5) 0.0216(4) Uani 0.08 1 d P . 2
C3A C 0.39739(16) 0.69814(14) 1.11314(5) 0.0252(5) Uani 0.08 1 d P . 2

loop_
_atom_site_aniso_label
_atom_site_aniso_U_11
_atom_site_aniso_U_22
_atom_site_aniso_U_33
_atom_site_aniso_U_23
_atom_site_aniso_U_13
_atom_site_aniso_U_12
B4 0.0251(10) 0.0236(10) 0.0241(11) 0.0036(7) -0.0047(8) 0.0124(9)
B3 0.0306(11) 0.0287(10) 0.0197(10) 0.0008(7) 0.0070(8) 0.0173(9)
B2 0.0179(9) 0.0154(9) 0.0331(11) -0.0005(7) 0.0006(7) 0.0097(8)
B1 0.0161(9) 0.0135(9) 0.0338(12) 0.0047(8) 0.0026(7) 0.0068(7)
C22 0.0167(8) 0.0179(8) 0.0290(9) -0.0003(7) 0.0004(7) 0.0053(7)
C21 0.0147(7) 0.0155(7) 0.0165(7) -0.0007(6) -0.0043(6) 0.0064(6)
C20 0.0211(8) 0.0176(8) 0.0165(8) -0.0032(6) -0.0025(6) 0.0097(7)
C19 0.0250(9) 0.0267(9) 0.0183(8) -0.0025(6) 0.0011(6) 0.0158(8)
C18 0.0174(7) 0.0201(8) 0.0148(7) -0.0021(6) -0.0026(6) 0.0109(6)
C17 0.0127(7) 0.0171(7) 0.0201(8) 0.0043(6) 0.0012(6) 0.0077(6)
C16 0.0221(8) 0.0269(9) 0.0204(8) 0.0033(7) 0.0020(7) 0.0132(7)
C15 0.0236(9) 0.0329(10) 0.0247(9) 0.0134(7) 0.0090(7) 0.0140(8)
C14 0.0165(8) 0.0260(9) 0.0305(9) 0.0122(7) 0.0032(7) 0.0075(7)
C13 0.0162(8) 0.0194(8) 0.0285(9) 0.0051(7) -0.0006(6) 0.0070(7)
C12 0.0133(7) 0.0189(8) 0.0201(8) 0.0031(6) 0.0004(6) 0.0094(6)
C11 0.0163(8) 0.0209(8) 0.0260(9) -0.0021(7) -0.0054(6) 0.0055(6)
C10 0.0151(7) 0.0125(7) 0.0230(8) -0.0006(6) -0.0038(6) 0.0068(6)
C9 0.0212(8) 0.0167(7) 0.0185(8) -0.0042(6) -0.0043(6) 0.0097(6)
C8 0.0262(9) 0.0256(8) 0.0167(8) -0.0013(6) 0.0008(7) 0.0127(7)
C7 0.0227(8) 0.0133(7) 0.0155(8) -0.0007(6) -0.0004(6) 0.0102(6)
C6 0.0156(7) 0.0175(7) 0.0165(8) 0.0050(6) 0.0030(6) 0.0093(6)
C5 0.0237(8) 0.0240(8) 0.0182(8) 0.0046(6) 0.0042(6) 0.0156(7)
C4 0.0230(8) 0.0300(10) 0.0237(9) 0.0092(7) 0.0077(7) 0.0197(7)
C3 0.0151(7) 0.0305(10) 0.0242(9) 0.0085(8) 0.0030(6) 0.0124(7)
C2 0.0161(8) 0.0220(8) 0.0227(8) 0.0041(6) -0.0004(6) 0.0085(7)
C1 0.0137(7) 0.0169(7) 0.0163(8) 0.0038(6) 0.0027(6) 0.0083(6)
N4 0.0143(6) 0.0171(7) 0.0139(7) 0.0011(5) 0.0009(5) 0.0075(6)
N3 0.0131(6) 0.0136(6) 0.0192(7) 0.0017(5) 0.0005(5) 0.0062(5)
N2 0.0154(6) 0.0148(6) 0.0164(7) 0.0004(5) 0.0007(5) 0.0080(5)
N1 0.0121(6) 0.0164(6) 0.0152(7) 0.0012(5) 0.0008(5) 0.0065(5)
Ni1 0.01038(9) 0.01227(9) 0.01378(10) -0.00038(6) 0.00076(6) 0.00480(7)
C28 0.0236(9) 0.0240(8) 0.0197(8) -0.0041(7) -0.0041(7) 0.0101(7)
C27 0.0216(8) 0.0285(9) 0.0269(9) 0.0016(7) -0.0031(7) 0.0122(8)
C26 0.0214(9) 0.0364(11) 0.0348(10) -0.0063(8) 0.0006(7) 0.0137(8)
C25 0.0321(10) 0.0342(11) 0.0409(11) -0.0073(9) -0.0048(8) 0.0225(9)
C24 0.0377(11) 0.0475(13) 0.0303(11) -0.0055(9) 0.0057(8) 0.0229(10)
C23 0.0491(13) 0.0514(14) 0.0259(11) -0.0117(9) -0.0016(9) 0.0302(11)
N6 0.0182(7) 0.0182(7) 0.0203(14) 0.000 0.000 0.0091(4)
N5 0.0338(10) 0.0338(10) 0.0273(16) 0.000 0.000 0.0169(5)
O2 0.0257(7) 0.0293(7) 0.0249(7) 0.0003(5) 0.0018(5) 0.0166(5)
O1 0.0275(7) 0.0310(7) 0.0323(7) -0.0064(6) -0.0030(5) 0.0134(6)
Na1 0.0219(4) 0.0219(4) 0.0218(6) 0.000 0.000 0.01093(18)
C4A 0.0251(10) 0.0236(10) 0.0241(11) 0.0036(7) -0.0047(8) 0.0124(9)
C1A 0.0161(9) 0.0135(9) 0.0338(12) 0.0047(8) 0.0026(7) 0.0068(7)
C2A 0.0179(9) 0.0154(9) 0.0331(11) -0.0005(7) 0.0006(7) 0.0097(8)
C3A 0.0306(11) 0.0287(10) 0.0197(10) 0.0008(7) 0.0070(8) 0.0173(9)

loop_
_atom_type_symbol
_atom_type_description
_atom_type_scat_dispersion_real
_atom_type_scat_dispersion_imag
_atom_type_scat_source
C C 0.0033 0.0016 'International Tables Vol C Tables 4.2.6.8 and 6.1.1.4'
H H 0.0000 0.0000 'International Tables Vol C Tables 4.2.6.8 and 6.1.1.4'
B B 0.0013 0.0007 'International Tables Vol C Tables 4.2.6.8 and 6.1.1.4'
N N 0.0061 0.0033 'International Tables Vol C Tables 4.2.6.8 and 6.1.1.4'
Na Na 0.0362 0.0249 'International Tables Vol C Tables 4.2.6.8 and 6.1.1.4'
Ni Ni 0.3393 1.1124 'International Tables Vol C Tables 4.2.6.8 and 6.1.1.4'
O O 0.0106 0.0060 'International Tables Vol C Tables 4.2.6.8 and 6.1.1.4'

loop_
_geom_bond_atom_site_label_1
_geom_bond_atom_site_label_2
_geom_bond_distance
_geom_bond_site_symmetry_2
_geom_bond_publ_flag
B4 B2 1.767(3) . ?
B4 B1 1.773(3) . ?
B4 B1 1.779(3) 2_665 ?
B4 B4 1.788(4) 3_565 ?
B4 B4 1.788(4) 2_665 ?
B3 B3 1.734(4) 3_565 ?
B3 B3 1.734(4) 2_665 ?
B3 B2 1.744(3) 2_665 ?
B3 B1 1.748(3) 2_665 ?
B3 B2 1.749(3) . ?
B2 B3 1.744(3) 3_565 ?
B2 B1 1.774(3) 2_665 ?
B2 B1 1.776(3) . ?
B1 B3 1.748(3) 3_565 ?
B1 B2 1.774(3) 3_565 ?
B1 B4 1.779(3) 3_565 ?
C22 C21 1.513(2) . ?
C21 N1 1.336(2) . ?
C21 C20 1.400(2) . ?
C20 C18 1.399(2) . ?
C19 C18 1.512(2) . ?
C18 N4 1.340(2) . ?
C17 C16 1.400(2) . ?
C17 N4 1.415(2) . ?
C17 C12 1.420(2) . ?
C16 C15 1.386(3) . ?
C15 C14 1.384(3) . ?
C14 C13 1.387(3) . ?
